data_1560009
loop_
_publ_author_name
'Normand, Adrien T.'
'Sosa Carrizo, E. Daiann'
'Magnoux, Corentin'
'Lobato, Esteban'
'Cattey, H\'el\`ene'
'Richard, Philippe'
'Brand\`es, St\'ephane'
'Devillers, Charles H.'
'Romieu, Anthony'
'Le Gendre, Pierre'
'Fleurat-Lessard, Paul'

_publ_section_title
;
 Reappraising Schmidpeter's bis(iminophosphoranyl)phosphides: coordination
 to transition metals and bonding analysis.
;
_journal_issue 1
_journal_name_full 'Chemical science'
_journal_page_first 253
_journal_page_last 269
_journal_paper_doi 10.1039/d0sc04736h
_journal_volume 12
_journal_year 2020
_chemical_formula_moiety 'C28 H47 Cl N3 P3 Ti'
_chemical_formula_sum 'C28 H47 Cl N3 P3 Ti'
_chemical_formula_weight 601.94
_space_group_crystal_system monoclinic
_space_group_IT_number 14
_space_group_name_Hall '-P 2yn'
_space_group_name_H-M_alt 'P 1 21/n 1'
_atom_sites_solution_hydrogens geom
_atom_sites_solution_primary dual
_audit_creation_date 2020-01-29
_audit_creation_method
;
Olex2 1.2
(compiled 2018.05.29 svn.r3508 for OlexSys, GUI svn.r5506)
;
_audit_update_record
;
2020-02-19 deposited with the CCDC.	2020-10-26 downloaded from the CCDC.
;
_cell_angle_alpha 90
_cell_angle_beta 112.4110(10)
_cell_angle_gamma 90
_cell_formula_units_Z 8
_cell_length_a 19.7139(8)
_cell_length_b 17.7743(9)
_cell_length_c 20.2496(9)
_cell_measurement_reflns_used 9068
_cell_measurement_temperature 115
_cell_measurement_theta_max 27.47
_cell_measurement_theta_min 2.29
_cell_volume 6559.6(5)
_computing_cell_refinement 'SAINT V8.38A (?, 2016)'
_computing_data_reduction 'SAINT V8.38A (?, 2016)'
_computing_molecular_graphics 'Olex2 (Dolomanov et al., 2009)'
_computing_publication_material 'Olex2 (Dolomanov et al., 2009)'
_computing_structure_refinement 'XL (Sheldrick, 2008)'
_computing_structure_solution 'ShelXT (Sheldrick, 2015)'
_diffrn_ambient_temperature 115
_diffrn_detector 'CCD Plate'
_diffrn_detector_area_resol_mean '512 x 512'
_diffrn_detector_type APEX2
_diffrn_measured_fraction_theta_full 0.997
_diffrn_measured_fraction_theta_max 0.997
_diffrn_measurement_device '\k-geometry diffractometer'
_diffrn_measurement_device_type 'Bruker APEX-II CCD'
_diffrn_measurement_method '\f and \w scans'
_diffrn_radiation_collimation '0.6 mm'
_diffrn_radiation_monochromator graphite
_diffrn_radiation_probe x-ray
_diffrn_radiation_type MoK\a
_diffrn_radiation_wavelength 0.71073
_diffrn_reflns_av_R_equivalents 0.0283
_diffrn_reflns_av_unetI/netI 0.0230
_diffrn_reflns_Laue_measured_fraction_full 0.997
_diffrn_reflns_Laue_measured_fraction_max 0.997
_diffrn_reflns_limit_h_max 22
_diffrn_reflns_limit_h_min -25
_diffrn_reflns_limit_k_max 23
_diffrn_reflns_limit_k_min -23
_diffrn_reflns_limit_l_max 26
_diffrn_reflns_limit_l_min -26
_diffrn_reflns_number 82653
_diffrn_reflns_point_group_measured_fraction_full 0.997
_diffrn_reflns_point_group_measured_fraction_max 0.997
_diffrn_reflns_theta_full 25.242
_diffrn_reflns_theta_max 27.482
_diffrn_reflns_theta_min 2.709
_diffrn_source 'X-ray tube'
_diffrn_source_target Mo
_diffrn_source_type 'Siemens KFF Mo 2K-180'
_diffrn_standards_number 0
_exptl_absorpt_coefficient_mu 0.510
_exptl_absorpt_correction_T_max 0.8014
_exptl_absorpt_correction_T_min 0.7516
_exptl_absorpt_correction_type multi-scan
_exptl_absorpt_process_details
'SADABS-2016/2 (Bruker,2016/2) was used for absorption correction. wR2(int) was 0.0444 before and 0.0393 after correction. The Ratio of minimum to maximum transmission is 0.9379. The \l/2 correction factor is Not present.'
_exptl_crystal_colour yellow
_exptl_crystal_colour_primary yellow
_exptl_crystal_density_diffrn 1.219
_exptl_crystal_description prism
_exptl_crystal_F_000 2560
_exptl_crystal_size_max 0.5
_exptl_crystal_size_mid 0.5
_exptl_crystal_size_min 0.12
_refine_diff_density_max 0.433
_refine_diff_density_min -0.334
_refine_diff_density_rms 0.055
_refine_ls_extinction_method none
_refine_ls_goodness_of_fit_ref 1.059
_refine_ls_hydrogen_treatment constr
_refine_ls_matrix_type full
_refine_ls_number_parameters 671
_refine_ls_number_reflns 14979
_refine_ls_number_restraints 0
_refine_ls_restrained_S_all 1.059
_refine_ls_R_factor_all 0.0437
_refine_ls_R_factor_gt 0.0300
_refine_ls_shift/su_max 0.001
_refine_ls_shift/su_mean 0.000
_refine_ls_structure_factor_coef Fsqd
_refine_ls_weighting_details 'w=1/[\s^2^(Fo^2^)+(0.0268P)^2^+5.0800P] where P=(Fo^2^+2Fc^2^)/3'
_refine_ls_weighting_scheme calc
_refine_ls_wR_factor_gt 0.0675
_refine_ls_wR_factor_ref 0.0759
_reflns_Friedel_coverage 0.000
_reflns_number_gt 12430
_reflns_number_total 14979
_reflns_threshold_expression 'I > 2\s(I)'
_cod_data_source_file d0sc04736h2.cif
_cod_data_source_block 6b
_cod_depositor_comments 'Adding full bibliography for 1560000--1560012.cif.'
_cod_database_code 1560009
_shelx_shelxl_version_number 2017/1
_shelx_space_group_comment
;
The symmetry employed for this shelxl refinement is uniquely defined
by the following loop, which should always be used as a source of
symmetry information in preference to the above space-group names.
They are only intended as comments.
;
_shelx_estimated_absorpt_t_max 0.941
_shelx_estimated_absorpt_t_min 0.785
_olex2_refinement_description
;
1. Fixed Uiso
 At 1.2 times of:
  All C(H) groups
 At 1.5 times of:
  All C(H,H,H) groups
2.a Ternary CH refined with riding coordinates:
 C11(H11), C14(H14), C23(H23), C26(H26), C11A(H11A), C14A(H14A), C23A(H23A),
 C26A(H26A)
2.b Aromatic/amide H refined with riding coordinates:
 C6(H6), C7(H7), C8(H8), C9(H9), C10(H10), C18(H18), C19(H19), C20(H20),
 C21(H21), C22(H22), C6A(H6A), C7A(H7A), C8A(H8A), C9A(H9A), C10A(H10A),
 C18A(H18A), C19A(H19A), C20A(H20A), C21A(H21A), C22A(H22A)
2.c Idealised Me refined as rotating group:
 C2(H2A,H2B,H2C), C3(H3A,H3B,H3C), C4(H4A,H4B,H4C), C12(H12A,H12B,H12C),
 C13(H13A,H13B,H13C), C15(H15A,H15B,H15C), C16(H16A,H16B,H16C), C24(H24A,H24B,
 H24C), C25(H25A,H25B,H25C), C27(H27A,H27B,H27C), C28(H28A,H28B,H28C), C2A(H2AA,
 H2AB,H2AC), C3A(H3AA,H3AB,H3AC), C4A(H4AA,H4AB,H4AC), C12A(H12D,H12E,H12F),
 C13A(H13D,H13E,H13F), C15A(H15D,H15E,H15F), C16A(H16D,H16E,H16F), C24A(H24D,
 H24E,H24F), C25A(H25D,H25E,H25F), C27A(H27D,H27E,H27F), C28A(H28D,H28E,H28F)
;
_olex2_diffrn_ambient_temperature_device 'Oxford Cryosystems'
_olex2_exptl_crystal_mounting_method 'The crystal was mounted on a mylar loop with oil'
_olex2_submission_special_instructions 'No special instructions were received'

loop_
_space_group_symop_operation_xyz
'x, y, z'
'-x+1/2, y+1/2, -z+1/2'
'-x, -y, -z'
'x-1/2, -y-1/2, z-1/2'

loop_
_atom_site_label
_atom_site_type_symbol
_atom_site_fract_x
_atom_site_fract_y
_atom_site_fract_z
_atom_site_U_iso_or_equiv
_atom_site_adp_type
_atom_site_occupancy
_atom_site_site_symmetry_order
_atom_site_calc_flag
_atom_site_refinement_flags_posn
_atom_site_refinement_flags_adp
_atom_site_refinement_flags_occupancy
_atom_site_disorder_assembly
_atom_site_disorder_group
Ti Ti 0.65857(2) 0.33434(2) 0.39231(2) 0.01321(6) Uani 1 1 d . . . . .
Cl Cl 0.60758(2) 0.45345(2) 0.38972(3) 0.02777(10) Uani 1 1 d . . . . .
P1 P 0.55946(2) 0.22110(2) 0.42520(2) 0.01199(8) Uani 1 1 d . . . . .
P2 P 0.60938(2) 0.29235(2) 0.51615(2) 0.01530(8) Uani 1 1 d . . . . .
P3 P 0.72670(2) 0.28833(2) 0.54773(2) 0.01365(8) Uani 1 1 d . . . . .
N1 N 0.59897(7) 0.23739(7) 0.36839(7) 0.0140(3) Uani 1 1 d . . . . .
N2 N 0.74926(7) 0.31644(7) 0.48163(7) 0.0137(3) Uani 1 1 d . . . . .
N3 N 0.69266(7) 0.33736(8) 0.32733(7) 0.0179(3) Uani 1 1 d . . . . .
C1 C 0.71745(9) 0.34566(10) 0.26895(9) 0.0216(3) Uani 1 1 d . . . . .
C2 C 0.65114(13) 0.33815(16) 0.19890(10) 0.0483(6) Uani 1 1 d . . . . .
H2A H 0.628182 0.290212 0.197438 0.073 Uiso 1 1 calc GR . . . .
H2B H 0.666780 0.341930 0.159553 0.073 Uiso 1 1 calc GR . . . .
H2C H 0.616724 0.377581 0.195606 0.073 Uiso 1 1 calc GR . . . .
C3 C 0.75100(13) 0.42391(12) 0.27274(11) 0.0387(5) Uani 1 1 d . . . . .
H3A H 0.715434 0.461430 0.271309 0.058 Uiso 1 1 calc GR . . . .
H3B H 0.765376 0.430736 0.232862 0.058 Uiso 1 1 calc GR . . . .
H3C H 0.793242 0.428692 0.316426 0.058 Uiso 1 1 calc GR . . . .
C4 C 0.77454(16) 0.28604(15) 0.27520(16) 0.0592(8) Uani 1 1 d . . . . .
H4A H 0.814746 0.290904 0.320455 0.089 Uiso 1 1 calc GR . . . .
H4B H 0.792110 0.292395 0.237376 0.089 Uiso 1 1 calc GR . . . .
H4C H 0.752936 0.237055 0.271733 0.089 Uiso 1 1 calc GR . . . .
C5 C 0.59299(9) 0.18711(9) 0.31121(8) 0.0162(3) Uani 1 1 d . . . . .
C6 C 0.53289(9) 0.18903(11) 0.24655(9) 0.0254(4) Uani 1 1 d . . . . .
H6 H 0.494314 0.221933 0.240552 0.030 Uiso 1 1 calc R . . . .
C7 C 0.53039(11) 0.14176(13) 0.19077(10) 0.0355(5) Uani 1 1 d . . . . .
H7 H 0.490065 0.143379 0.147688 0.043 Uiso 1 1 calc R . . . .
C8 C 0.58688(12) 0.09281(12) 0.19879(11) 0.0364(5) Uani 1 1 d . . . . .
H8 H 0.584939 0.061537 0.161286 0.044 Uiso 1 1 calc R . . . .
C9 C 0.64640(13) 0.09030(11) 0.26267(11) 0.0372(5) Uani 1 1 d . . . . .
H9 H 0.684606 0.056988 0.268387 0.045 Uiso 1 1 calc R . . . .
C10 C 0.64969(10) 0.13736(10) 0.31874(10) 0.0269(4) Uani 1 1 d . . . . .
H10 H 0.690252 0.135448 0.361612 0.032 Uiso 1 1 calc R . . . .
C11 C 0.46309(8) 0.25323(9) 0.38967(8) 0.0168(3) Uani 1 1 d . . . . .
H11 H 0.434941 0.216938 0.353030 0.020 Uiso 1 1 calc R . . . .
C12 C 0.45361(10) 0.32999(11) 0.35329(11) 0.0290(4) Uani 1 1 d . . . . .
H12A H 0.477830 0.367731 0.388262 0.043 Uiso 1 1 calc GR . . . .
H12B H 0.402319 0.341710 0.331030 0.043 Uiso 1 1 calc GR . . . .
H12C H 0.474744 0.328771 0.317718 0.043 Uiso 1 1 calc GR . . . .
C13 C 0.42980(9) 0.25365(11) 0.44678(9) 0.0239(4) Uani 1 1 d . . . . .
H13A H 0.437447 0.205532 0.470023 0.036 Uiso 1 1 calc GR . . . .
H13B H 0.378131 0.263631 0.424711 0.036 Uiso 1 1 calc GR . . . .
H13C H 0.452959 0.292048 0.481395 0.036 Uiso 1 1 calc GR . . . .
C14 C 0.55632(8) 0.11874(8) 0.44061(8) 0.0153(3) Uani 1 1 d . . . . .
H14 H 0.601287 0.097597 0.438330 0.018 Uiso 1 1 calc R . . . .
C15 C 0.49205(9) 0.07827(9) 0.38244(9) 0.0219(3) Uani 1 1 d . . . . .
H15A H 0.446571 0.094502 0.384786 0.033 Uiso 1 1 calc GR . . . .
H15B H 0.497206 0.024903 0.389998 0.033 Uiso 1 1 calc GR . . . .
H15C H 0.492299 0.090175 0.336297 0.033 Uiso 1 1 calc GR . . . .
C16 C 0.55808(9) 0.09965(9) 0.51529(9) 0.0201(3) Uani 1 1 d . . . . .
H16A H 0.597008 0.127146 0.550658 0.030 Uiso 1 1 calc GR . . . .
H16B H 0.566262 0.046665 0.523844 0.030 Uiso 1 1 calc GR . . . .
H16C H 0.512080 0.113210 0.518003 0.030 Uiso 1 1 calc GR . . . .
C17 C 0.82223(8) 0.33281(9) 0.48699(8) 0.0142(3) Uani 1 1 d . . . . .
C18 C 0.87609(9) 0.27793(9) 0.49930(9) 0.0187(3) Uani 1 1 d . . . . .
H18 H 0.865805 0.228222 0.506447 0.022 Uiso 1 1 calc R . . . .
C19 C 0.94526(9) 0.29699(10) 0.50098(9) 0.0227(4) Uani 1 1 d . . . . .
H19 H 0.981028 0.259980 0.510045 0.027 Uiso 1 1 calc R . . . .
C20 C 0.96141(9) 0.37054(10) 0.48928(9) 0.0208(3) Uani 1 1 d . . . . .
H20 H 1.007714 0.383030 0.490590 0.025 Uiso 1 1 calc R . . . .
C21 C 0.90759(9) 0.42519(10) 0.47561(9) 0.0205(3) Uani 1 1 d . . . . .
H21 H 0.917646 0.474519 0.466994 0.025 Uiso 1 1 calc R . . . .
C22 C 0.83886(9) 0.40684(9) 0.47470(9) 0.0186(3) Uani 1 1 d . . . . .
H22 H 0.803384 0.444131 0.465819 0.022 Uiso 1 1 calc R . . . .
C23 C 0.75278(9) 0.35772(10) 0.62113(9) 0.0213(3) Uani 1 1 d . . . . .
H23 H 0.729996 0.342000 0.654280 0.026 Uiso 1 1 calc R . . . .
C24 C 0.72253(10) 0.43586(10) 0.59268(10) 0.0293(4) Uani 1 1 d . . . . .
H24A H 0.748171 0.455406 0.564510 0.044 Uiso 1 1 calc GR . . . .
H24B H 0.729310 0.469059 0.632086 0.044 Uiso 1 1 calc GR . . . .
H24C H 0.671168 0.431987 0.563641 0.044 Uiso 1 1 calc GR . . . .
C25 C 0.83597(10) 0.36147(12) 0.66343(10) 0.0311(4) Uani 1 1 d . . . . .
H25A H 0.853864 0.312454 0.681781 0.047 Uiso 1 1 calc GR . . . .
H25B H 0.846300 0.396161 0.702396 0.047 Uiso 1 1 calc GR . . . .
H25C H 0.859763 0.378143 0.632583 0.047 Uiso 1 1 calc GR . . . .
C26 C 0.77601(9) 0.20163(9) 0.58762(8) 0.0183(3) Uani 1 1 d . . . . .
H26 H 0.828507 0.212276 0.602353 0.022 Uiso 1 1 calc R . . . .
C27 C 0.75813(9) 0.13702(9) 0.53395(9) 0.0220(3) Uani 1 1 d . . . . .
H27A H 0.708849 0.120107 0.523403 0.033 Uiso 1 1 calc GR . . . .
H27B H 0.791661 0.096254 0.553876 0.033 Uiso 1 1 calc GR . . . .
H27C H 0.762629 0.154099 0.490825 0.033 Uiso 1 1 calc GR . . . .
C28 C 0.76326(10) 0.17900(12) 0.65499(10) 0.0302(4) Uani 1 1 d . . . . .
H28A H 0.781722 0.217704 0.690429 0.045 Uiso 1 1 calc GR . . . .
H28B H 0.788399 0.132656 0.673299 0.045 Uiso 1 1 calc GR . . . .
H28C H 0.711656 0.172465 0.643444 0.045 Uiso 1 1 calc GR . . . .
TiA Ti 0.69321(2) 0.32779(2) 0.87639(2) 0.01289(6) Uani 1 1 d . . . . .
ClA Cl 0.77533(2) 0.34662(2) 0.81845(2) 0.02317(9) Uani 1 1 d . . . . .
P1A P 0.61390(2) 0.17706(2) 0.82722(2) 0.01313(8) Uani 1 1 d . . . . .
P2A P 0.58749(2) 0.25253(2) 0.73929(2) 0.01751(9) Uani 1 1 d . . . . .
P3A P 0.53926(2) 0.35034(2) 0.76623(2) 0.01524(8) Uani 1 1 d . . . . .
N1A N 0.66498(7) 0.22314(7) 0.89958(7) 0.0138(2) Uani 1 1 d . . . . .
N2A N 0.60091(7) 0.39226(7) 0.83606(7) 0.0163(3) Uani 1 1 d . . . . .
N3A N 0.74016(7) 0.36046(7) 0.96049(7) 0.0161(3) Uani 1 1 d . . . . .
C1A C 0.79336(9) 0.38356(9) 1.02959(9) 0.0203(3) Uani 1 1 d . . . . .
C2A C 0.83021(11) 0.31336(11) 1.07253(10) 0.0321(4) Uani 1 1 d . . . . .
H2AA H 0.794271 0.283783 1.082156 0.048 Uiso 1 1 calc GR . . . .
H2AB H 0.868011 0.328429 1.116816 0.048 Uiso 1 1 calc GR . . . .
H2AC H 0.851389 0.283986 1.045471 0.048 Uiso 1 1 calc GR . . . .
C3A C 0.85040(10) 0.43321(11) 1.01689(10) 0.0290(4) Uani 1 1 d . . . . .
H3AA H 0.872201 0.406120 0.988964 0.044 Uiso 1 1 calc GR . . . .
H3AB H 0.887749 0.446861 1.061957 0.044 Uiso 1 1 calc GR . . . .
H3AC H 0.827118 0.477865 0.991755 0.044 Uiso 1 1 calc GR . . . .
C4A C 0.75590(12) 0.42902(13) 1.07029(11) 0.0367(5) Uani 1 1 d . . . . .
H4AA H 0.791880 0.444828 1.115368 0.055 Uiso 1 1 calc GR . . . .
H4AB H 0.719686 0.398329 1.078285 0.055 Uiso 1 1 calc GR . . . .
H4AC H 0.732631 0.472430 1.042752 0.055 Uiso 1 1 calc GR . . . .
C5A C 0.68201(8) 0.18997(8) 0.96856(8) 0.0138(3) Uani 1 1 d . . . . .
C6A C 0.73544(9) 0.13445(9) 0.99485(8) 0.0182(3) Uani 1 1 d . . . . .
H6A H 0.761451 0.118646 0.967511 0.022 Uiso 1 1 calc R . . . .
C7A C 0.75031(9) 0.10235(9) 1.06162(9) 0.0222(3) Uani 1 1 d . . . . .
H7A H 0.786155 0.065359 1.078697 0.027 Uiso 1 1 calc R . . . .
C8A C 0.71180(10) 0.12545(10) 1.10262(9) 0.0256(4) Uani 1 1 d . . . . .
H8A H 0.721207 0.103540 1.146950 0.031 Uiso 1 1 calc R . . . .
C9A C 0.65914(10) 0.18136(11) 1.07738(9) 0.0256(4) Uani 1 1 d . . . . .
H9A H 0.633471 0.197199 1.105028 0.031 Uiso 1 1 calc R . . . .
C10A C 0.64455(9) 0.21387(9) 1.01087(9) 0.0188(3) Uani 1 1 d . . . . .
H10A H 0.609582 0.251788 0.994545 0.023 Uiso 1 1 calc R . . . .
C11A C 0.66736(9) 0.10322(9) 0.80506(8) 0.0163(3) Uani 1 1 d . . . . .
H11A H 0.676961 0.063865 0.841404 0.020 Uiso 1 1 calc R . . . .
C12A C 0.74197(9) 0.13327(10) 0.81050(9) 0.0213(3) Uani 1 1 d . . . . .
H12D H 0.734886 0.174479 0.777900 0.032 Uiso 1 1 calc GR . . . .
H12E H 0.768749 0.093939 0.798642 0.032 Uiso 1 1 calc GR . . . .
H12F H 0.769123 0.150246 0.858368 0.032 Uiso 1 1 calc GR . . . .
C13A C 0.62561(11) 0.06599(10) 0.73263(9) 0.0264(4) Uani 1 1 d . . . . .
H13D H 0.580800 0.044603 0.732394 0.040 Uiso 1 1 calc GR . . . .
H13E H 0.655338 0.027040 0.724628 0.040 Uiso 1 1 calc GR . . . .
H13F H 0.614509 0.103011 0.695462 0.040 Uiso 1 1 calc GR . . . .
C14A C 0.53879(8) 0.12703(9) 0.84300(9) 0.0180(3) Uani 1 1 d . . . . .
H14A H 0.526553 0.158122 0.876882 0.022 Uiso 1 1 calc R . . . .
C15A C 0.56146(9) 0.05007(9) 0.87892(9) 0.0223(3) Uani 1 1 d . . . . .
H15D H 0.568894 0.015562 0.845834 0.033 Uiso 1 1 calc GR . . . .
H15E H 0.523481 0.031318 0.893256 0.033 Uiso 1 1 calc GR . . . .
H15F H 0.606187 0.055169 0.920160 0.033 Uiso 1 1 calc GR . . . .
C16A C 0.46804(9) 0.12051(11) 0.77626(10) 0.0280(4) Uani 1 1 d . . . . .
H16D H 0.455543 0.168869 0.753762 0.042 Uiso 1 1 calc GR . . . .
H16E H 0.428969 0.103175 0.789685 0.042 Uiso 1 1 calc GR . . . .
H16F H 0.475272 0.085385 0.743523 0.042 Uiso 1 1 calc GR . . . .
C17A C 0.58323(8) 0.46039(9) 0.86407(9) 0.0207(3) Uani 1 1 d . . . . .
C18A C 0.58583(10) 0.46107(11) 0.93384(10) 0.0275(4) Uani 1 1 d . . . . .
H18A H 0.600289 0.418202 0.962093 0.033 Uiso 1 1 calc R . . . .
C19A C 0.56671(11) 0.52621(13) 0.96126(13) 0.0405(5) Uani 1 1 d . . . . .
H19A H 0.568566 0.526568 1.007848 0.049 Uiso 1 1 calc R . . . .
C20A C 0.54499(11) 0.59032(12) 0.91949(15) 0.0467(6) Uani 1 1 d . . . . .
H20A H 0.530828 0.633059 0.937463 0.056 Uiso 1 1 calc R . . . .
C21A C 0.54445(11) 0.59050(11) 0.85157(14) 0.0424(6) Uani 1 1 d . . . . .
H21A H 0.530636 0.633823 0.823884 0.051 Uiso 1 1 calc R . . . .
C22A C 0.56436(10) 0.52653(10) 0.82368(11) 0.0305(4) Uani 1 1 d . . . . .
H22A H 0.565130 0.527728 0.778057 0.037 Uiso 1 1 calc R . . . .
C23A C 0.51616(9) 0.40462(9) 0.68358(8) 0.0207(3) Uani 1 1 d . . . . .
H23A H 0.492269 0.451027 0.689555 0.025 Uiso 1 1 calc R . . . .
C24A C 0.58470(11) 0.42769(11) 0.67031(11) 0.0316(4) Uani 1 1 d . . . . .
H24D H 0.619445 0.450530 0.712662 0.047 Uiso 1 1 calc GR . . . .
H24E H 0.571348 0.463019 0.631569 0.047 Uiso 1 1 calc GR . . . .
H24F H 0.606296 0.383983 0.658371 0.047 Uiso 1 1 calc GR . . . .
C25A C 0.46096(11) 0.36286(11) 0.61882(9) 0.0310(4) Uani 1 1 d . . . . .
H25D H 0.483413 0.318161 0.609833 0.046 Uiso 1 1 calc GR . . . .
H25E H 0.446466 0.394970 0.577620 0.046 Uiso 1 1 calc GR . . . .
H25F H 0.418547 0.349383 0.628584 0.046 Uiso 1 1 calc GR . . . .
C26A C 0.45182(9) 0.33826(10) 0.77897(9) 0.0208(3) Uani 1 1 d . . . . .
H26A H 0.424322 0.298387 0.746291 0.025 Uiso 1 1 calc R . . . .
C27A C 0.46568(10) 0.31152(10) 0.85492(10) 0.0248(4) Uani 1 1 d . . . . .
H27D H 0.504046 0.274512 0.869195 0.037 Uiso 1 1 calc GR . . . .
H27E H 0.421582 0.289743 0.856092 0.037 Uiso 1 1 calc GR . . . .
H27F H 0.480084 0.353531 0.887091 0.037 Uiso 1 1 calc GR . . . .
C28A C 0.40246(10) 0.40849(11) 0.76180(10) 0.0279(4) Uani 1 1 d . . . . .
H28D H 0.427554 0.448755 0.793204 0.042 Uiso 1 1 calc GR . . . .
H28E H 0.357783 0.397181 0.768284 0.042 Uiso 1 1 calc GR . . . .
H28F H 0.391250 0.423339 0.713185 0.042 Uiso 1 1 calc GR . . . .

loop_
_atom_site_aniso_label
_atom_site_aniso_U_11
_atom_site_aniso_U_22
_atom_site_aniso_U_33
_atom_site_aniso_U_23
_atom_site_aniso_U_13
_atom_site_aniso_U_12
Ti 0.01112(12) 0.01172(13) 0.01594(13) 0.00202(10) 0.00421(10) -0.00040(10)
Cl 0.0236(2) 0.01437(18) 0.0448(3) 0.00728(18) 0.01239(19) 0.00497(16)
P1 0.00920(17) 0.01265(18) 0.01351(18) -0.00048(14) 0.00365(14) -0.00126(14)
P2 0.01094(17) 0.01765(19) 0.01773(19) -0.00538(15) 0.00593(15) -0.00272(15)
P3 0.01058(17) 0.01705(19) 0.01311(18) -0.00155(15) 0.00429(14) -0.00272(15)
N1 0.0129(6) 0.0149(6) 0.0144(6) -0.0008(5) 0.0053(5) -0.0019(5)
N2 0.0099(6) 0.0147(6) 0.0164(6) 0.0005(5) 0.0051(5) -0.0013(5)
N3 0.0151(6) 0.0192(7) 0.0191(7) 0.0041(5) 0.0063(5) -0.0017(5)
C1 0.0212(8) 0.0241(9) 0.0224(8) 0.0031(7) 0.0113(7) -0.0036(7)
C2 0.0419(12) 0.0845(19) 0.0202(10) -0.0047(11) 0.0136(9) -0.0277(12)
C3 0.0529(13) 0.0375(11) 0.0330(11) -0.0004(9) 0.0248(10) -0.0199(10)
C4 0.0710(18) 0.0523(15) 0.084(2) 0.0241(14) 0.0632(17) 0.0278(13)
C5 0.0186(7) 0.0152(7) 0.0162(7) -0.0015(6) 0.0084(6) -0.0057(6)
C6 0.0187(8) 0.0366(10) 0.0199(8) -0.0024(7) 0.0062(7) -0.0062(7)
C7 0.0329(10) 0.0551(13) 0.0185(9) -0.0123(9) 0.0099(8) -0.0231(10)
C8 0.0542(13) 0.0353(11) 0.0319(10) -0.0199(9) 0.0301(10) -0.0251(10)
C9 0.0529(13) 0.0286(10) 0.0387(11) -0.0070(9) 0.0269(10) 0.0040(9)
C10 0.0322(10) 0.0268(9) 0.0212(9) -0.0017(7) 0.0097(7) 0.0068(8)
C11 0.0092(7) 0.0191(8) 0.0189(8) -0.0016(6) 0.0017(6) -0.0002(6)
C12 0.0172(8) 0.0286(10) 0.0398(11) 0.0122(8) 0.0095(8) 0.0080(7)
C13 0.0139(7) 0.0317(9) 0.0281(9) -0.0010(7) 0.0102(7) 0.0023(7)
C14 0.0129(7) 0.0126(7) 0.0194(8) -0.0002(6) 0.0051(6) -0.0019(6)
C15 0.0208(8) 0.0172(8) 0.0245(9) -0.0016(7) 0.0052(7) -0.0061(7)
C16 0.0204(8) 0.0194(8) 0.0221(8) 0.0038(6) 0.0099(7) -0.0019(6)
C17 0.0119(7) 0.0182(7) 0.0124(7) -0.0019(6) 0.0046(6) -0.0028(6)
C18 0.0179(8) 0.0174(8) 0.0229(8) 0.0015(6) 0.0102(6) -0.0004(6)
C19 0.0162(8) 0.0275(9) 0.0265(9) 0.0046(7) 0.0107(7) 0.0056(7)
C20 0.0145(7) 0.0319(9) 0.0177(8) -0.0006(7) 0.0078(6) -0.0059(7)
C21 0.0231(8) 0.0197(8) 0.0215(8) -0.0022(6) 0.0117(7) -0.0076(7)
C22 0.0180(8) 0.0174(8) 0.0220(8) -0.0014(6) 0.0095(6) -0.0005(6)
C23 0.0164(8) 0.0309(9) 0.0184(8) -0.0100(7) 0.0085(6) -0.0089(7)
C24 0.0304(10) 0.0250(9) 0.0358(10) -0.0152(8) 0.0163(8) -0.0119(8)
C25 0.0187(8) 0.0474(12) 0.0258(9) -0.0155(8) 0.0070(7) -0.0134(8)
C26 0.0132(7) 0.0244(8) 0.0159(7) 0.0047(6) 0.0041(6) -0.0002(6)
C27 0.0165(8) 0.0190(8) 0.0274(9) 0.0041(7) 0.0049(7) -0.0003(6)
C28 0.0260(9) 0.0421(11) 0.0221(9) 0.0124(8) 0.0085(7) 0.0004(8)
TiA 0.01224(12) 0.01205(13) 0.01337(13) 0.00128(10) 0.00376(10) 0.00010(10)
ClA 0.01883(19) 0.0303(2) 0.0227(2) 0.00280(16) 0.01046(16) -0.00077(16)
P1A 0.01292(18) 0.01183(18) 0.01225(18) 0.00031(14) 0.00212(14) 0.00008(14)
P2A 0.0218(2) 0.01520(19) 0.01355(19) 0.00220(15) 0.00455(16) 0.00403(16)
P3A 0.01358(18) 0.01495(19) 0.01509(19) 0.00172(15) 0.00309(15) 0.00197(15)
N1A 0.0144(6) 0.0126(6) 0.0120(6) 0.0006(5) 0.0024(5) -0.0002(5)
N2A 0.0146(6) 0.0132(6) 0.0186(7) -0.0008(5) 0.0034(5) 0.0008(5)
N3A 0.0164(6) 0.0143(6) 0.0174(6) -0.0008(5) 0.0063(5) -0.0020(5)
C1A 0.0196(8) 0.0207(8) 0.0177(8) -0.0039(6) 0.0039(6) -0.0053(7)
C2A 0.0334(10) 0.0292(10) 0.0205(9) 0.0021(8) -0.0047(8) -0.0079(8)
C3A 0.0232(9) 0.0255(9) 0.0348(10) -0.0050(8) 0.0072(8) -0.0100(7)
C4A 0.0372(11) 0.0481(13) 0.0262(10) -0.0164(9) 0.0137(9) -0.0062(10)
C5A 0.0144(7) 0.0115(7) 0.0124(7) -0.0008(6) 0.0018(6) -0.0048(6)
C6A 0.0183(8) 0.0172(8) 0.0166(8) -0.0020(6) 0.0037(6) 0.0004(6)
C7A 0.0214(8) 0.0174(8) 0.0202(8) 0.0036(6) -0.0007(7) -0.0009(7)
C8A 0.0285(9) 0.0286(9) 0.0151(8) 0.0062(7) 0.0034(7) -0.0060(8)
C9A 0.0252(9) 0.0343(10) 0.0200(8) 0.0007(7) 0.0118(7) -0.0025(8)
C10A 0.0152(7) 0.0212(8) 0.0192(8) 0.0007(6) 0.0056(6) 0.0002(6)
C11A 0.0186(7) 0.0136(7) 0.0162(7) 0.0006(6) 0.0061(6) 0.0016(6)
C12A 0.0223(8) 0.0215(8) 0.0239(8) 0.0004(7) 0.0130(7) 0.0020(7)
C13A 0.0333(10) 0.0222(9) 0.0214(9) -0.0066(7) 0.0079(7) 0.0011(7)
C14A 0.0151(7) 0.0163(8) 0.0213(8) -0.0011(6) 0.0054(6) -0.0024(6)
C15A 0.0197(8) 0.0194(8) 0.0263(9) 0.0027(7) 0.0072(7) -0.0051(7)
C16A 0.0165(8) 0.0254(9) 0.0337(10) 0.0022(8) 0.0003(7) -0.0039(7)
C17A 0.0116(7) 0.0163(8) 0.0316(9) -0.0059(7) 0.0052(7) -0.0015(6)
C18A 0.0205(8) 0.0269(9) 0.0375(10) -0.0115(8) 0.0136(8) -0.0061(7)
C19A 0.0265(10) 0.0458(13) 0.0565(14) -0.0299(11) 0.0240(10) -0.0118(9)
C20A 0.0211(10) 0.0280(11) 0.0883(19) -0.0309(12) 0.0180(11) -0.0032(8)
C21A 0.0237(10) 0.0191(9) 0.0710(16) -0.0100(10) 0.0031(10) 0.0018(8)
C22A 0.0209(9) 0.0180(8) 0.0430(11) -0.0025(8) 0.0015(8) 0.0013(7)
C23A 0.0240(8) 0.0193(8) 0.0167(8) 0.0058(6) 0.0055(7) 0.0090(7)
C24A 0.0360(10) 0.0310(10) 0.0343(10) 0.0148(8) 0.0208(9) 0.0102(8)
C25A 0.0399(11) 0.0283(10) 0.0168(8) 0.0006(7) 0.0020(8) 0.0125(8)
C26A 0.0142(7) 0.0231(8) 0.0231(8) -0.0015(7) 0.0051(6) -0.0024(6)
C27A 0.0219(8) 0.0243(9) 0.0305(9) 0.0026(7) 0.0126(7) -0.0006(7)
C28A 0.0179(8) 0.0322(10) 0.0323(10) 0.0038(8) 0.0080(7) 0.0054(7)

loop_
_atom_type_symbol
_atom_type_description
_atom_type_scat_dispersion_real
_atom_type_scat_dispersion_imag
_atom_type_scat_source
C C 0.0033 0.0016 'International Tables Vol C Tables 4.2.6.8 and 6.1.1.4'
H H 0.0000 0.0000 'International Tables Vol C Tables 4.2.6.8 and 6.1.1.4'
Cl Cl 0.1484 0.1585 'International Tables Vol C Tables 4.2.6.8 and 6.1.1.4'
N N 0.0061 0.0033 'International Tables Vol C Tables 4.2.6.8 and 6.1.1.4'
P P 0.1023 0.0942 'International Tables Vol C Tables 4.2.6.8 and 6.1.1.4'
Ti Ti 0.2776 0.4457 'International Tables Vol C Tables 4.2.6.8 and 6.1.1.4'

loop_
_geom_angle_atom_site_label_1
_geom_angle_atom_site_label_2
_geom_angle_atom_site_label_3
_geom_angle
_geom_angle_site_symmetry_1
_geom_angle_site_symmetry_3
_geom_angle_publ_flag
Cl Ti P3 106.556(17) . . ?
N1 Ti Cl 123.85(4) . . ?
N1 Ti P3 90.33(4) . . ?
N2 Ti Cl 112.84(4) . . ?
N2 Ti P3 30.47(4) . . ?
N2 Ti N1 108.19(5) . . ?
N3 Ti Cl 104.42(5) . . ?
N3 Ti P3 131.86(5) . . ?
N3 Ti N1 101.90(6) . . ?
N3 Ti N2 102.85(6) . . ?
N1 P1 P2 108.25(5) . . ?
N1 P1 C11 111.39(7) . . ?
N1 P1 C14 110.28(7) . . ?
C11 P1 P2 102.68(5) . . ?
C11 P1 C14 105.90(7) . . ?
C14 P1 P2 118.07(5) . . ?
P1 P2 P3 108.98(2) . . ?
P2 P3 Ti 71.424(16) . . ?
N2 P3 Ti 38.75(4) . . ?
N2 P3 P2 110.00(5) . . ?
N2 P3 C23 111.97(7) . . ?
N2 P3 C26 110.59(7) . . ?
C23 P3 Ti 122.24(6) . . ?
C23 P3 P2 98.90(5) . . ?
C26 P3 Ti 129.41(5) . . ?
C26 P3 P2 119.15(5) . . ?
C26 P3 C23 105.55(8) . . ?
P1 N1 Ti 111.54(7) . . ?
C5 N1 Ti 125.63(10) . . ?
C5 N1 P1 122.80(10) . . ?
P3 N2 Ti 110.78(6) . . ?
C17 N2 Ti 123.74(10) . . ?
C17 N2 P3 125.27(10) . . ?
C1 N3 Ti 174.81(12) . . ?
N3 C1 C2 108.30(14) . . ?
N3 C1 C3 108.99(14) . . ?
N3 C1 C4 109.36(15) . . ?
C2 C1 C3 109.10(17) . . ?
C4 C1 C2 111.3(2) . . ?
C4 C1 C3 109.79(18) . . ?
C6 C5 N1 121.59(15) . . ?
C10 C5 N1 119.65(14) . . ?
C10 C5 C6 118.70(15) . . ?
C5 C6 C7 120.16(18) . . ?
C8 C7 C6 120.64(18) . . ?
C7 C8 C9 119.60(17) . . ?
C8 C9 C10 120.35(19) . . ?
C5 C10 C9 120.56(18) . . ?
C12 C11 P1 112.48(11) . . ?
C12 C11 C13 110.54(14) . . ?
C13 C11 P1 112.37(11) . . ?
C15 C14 P1 113.63(11) . . ?
C16 C14 P1 113.15(11) . . ?
C16 C14 C15 110.65(13) . . ?
C18 C17 N2 123.16(14) . . ?
C18 C17 C22 118.40(14) . . ?
C22 C17 N2 118.31(14) . . ?
C17 C18 C19 120.43(15) . . ?
C20 C19 C18 120.75(16) . . ?
C21 C20 C19 119.11(15) . . ?
C20 C21 C22 120.49(15) . . ?
C21 C22 C17 120.80(15) . . ?
C24 C23 P3 110.68(12) . . ?
C24 C23 C25 110.48(15) . . ?
C25 C23 P3 112.86(12) . . ?
C27 C26 P3 112.21(11) . . ?
C27 C26 C28 111.38(14) . . ?
C28 C26 P3 111.89(12) . . ?
ClA TiA P3A 107.450(16) . . ?
N1A TiA ClA 122.79(4) . . ?
N1A TiA P3A 90.31(4) . . ?
N2A TiA ClA 113.46(4) . . ?
N2A TiA P3A 30.75(4) . . ?
N2A TiA N1A 108.87(5) . . ?
N3A TiA ClA 103.60(5) . . ?
N3A TiA P3A 134.58(5) . . ?
N3A TiA N1A 99.92(6) . . ?
N3A TiA N2A 105.73(6) . . ?
N1A P1A P2A 107.62(5) . . ?
N1A P1A C11A 111.02(7) . . ?
N1A P1A C14A 110.04(7) . . ?
C11A P1A P2A 103.02(5) . . ?
C11A P1A C14A 105.58(7) . . ?
C14A P1A P2A 119.27(5) . . ?
P1A P2A P3A 106.74(2) . . ?
P2A P3A TiA 70.374(16) . . ?
N2A P3A TiA 39.20(5) . . ?
N2A P3A P2A 109.29(5) . . ?
N2A P3A C23A 112.97(8) . . ?
N2A P3A C26A 110.74(7) . . ?
C23A P3A TiA 124.90(6) . . ?
C23A P3A P2A 100.01(6) . . ?
C23A P3A C26A 105.56(8) . . ?
C26A P3A TiA 127.36(6) . . ?
C26A P3A P2A 117.86(6) . . ?
P1A N1A TiA 112.06(7) . . ?
C5A N1A TiA 127.90(10) . . ?
C5A N1A P1A 119.98(10) . . ?
P3A N2A TiA 110.05(7) . . ?
C17A N2A TiA 129.04(10) . . ?
C17A N2A P3A 120.61(11) . . ?
C1A N3A TiA 168.28(12) . . ?
N3A C1A C2A 109.14(13) . . ?
N3A C1A C3A 108.00(14) . . ?
N3A C1A C4A 110.42(14) . . ?
C3A C1A C2A 110.19(15) . . ?
C3A C1A C4A 108.86(15) . . ?
C4A C1A C2A 110.20(16) . . ?
C6A C5A N1A 121.74(14) . . ?
C6A C5A C10A 118.81(14) . . ?
C10A C5A N1A 119.45(14) . . ?
C7A C6A C5A 120.68(15) . . ?
C8A C7A C6A 120.04(16) . . ?
C7A C8A C9A 119.77(16) . . ?
C8A C9A C10A 120.28(16) . . ?
C9A C10A C5A 120.40(15) . . ?
C12A C11A P1A 110.95(11) . . ?
C12A C11A C13A 111.77(14) . . ?
C13A C11A P1A 113.10(11) . . ?
C15A C14A P1A 113.68(11) . . ?
C16A C14A P1A 113.70(12) . . ?
C16A C14A C15A 110.70(14) . . ?
C18A C17A N2A 119.16(15) . . ?
C18A C17A C22A 118.95(17) . . ?
C22A C17A N2A 121.89(16) . . ?
C17A C18A C19A 119.9(2) . . ?
C20A C19A C18A 120.4(2) . . ?
C21A C20A C19A 119.77(19) . . ?
C20A C21A C22A 120.6(2) . . ?
C21A C22A C17A 120.2(2) . . ?
C24A C23A P3A 111.89(12) . . ?
C24A C23A C25A 111.37(15) . . ?
C25A C23A P3A 111.91(12) . . ?
C27A C26A P3A 110.92(11) . . ?
C27A C26A C28A 109.51(14) . . ?
C28A C26A P3A 114.63(12) . . ?

loop_
_geom_bond_atom_site_label_1
_geom_bond_atom_site_label_2
_geom_bond_distance
_geom_bond_site_symmetry_2
_geom_bond_publ_flag
Ti Cl 2.3357(5) . ?
Ti P3 3.0256(5) . ?
Ti N1 2.0372(13) . ?
Ti N2 2.0257(13) . ?
Ti N3 1.6912(13) . ?
P1 P2 2.1404(5) . ?
P1 N1 1.6422(13) . ?
P1 C11 1.8470(15) . ?
P1 C14 1.8510(16) . ?
P2 P3 2.1531(5) . ?
P3 N2 1.6409(13) . ?
P3 C23 1.8472(16) . ?
P3 C26 1.8366(17) . ?
N1 C5 1.4316(19) . ?
N2 C17 1.4307(18) . ?
N3 C1 1.449(2) . ?
C1 C2 1.525(3) . ?
C1 C3 1.529(3) . ?
C1 C4 1.516(3) . ?
C5 C6 1.392(2) . ?
C5 C10 1.387(2) . ?
C6 C7 1.393(3) . ?
C7 C8 1.373(3) . ?
C8 C9 1.376(3) . ?
C9 C10 1.392(3) . ?
C11 C12 1.528(2) . ?
C11 C13 1.532(2) . ?
C14 C15 1.540(2) . ?
C14 C16 1.537(2) . ?
C17 C18 1.393(2) . ?
C17 C22 1.401(2) . ?
C18 C19 1.393(2) . ?
C19 C20 1.387(2) . ?
C20 C21 1.386(2) . ?
C21 C22 1.387(2) . ?
C23 C24 1.534(3) . ?
C23 C25 1.535(2) . ?
C26 C27 1.527(2) . ?
C26 C28 1.532(2) . ?
TiA ClA 2.3575(5) . ?
TiA P3A 3.0308(5) . ?
TiA N1A 2.0470(13) . ?
TiA N2A 2.0391(13) . ?
TiA N3A 1.7007(13) . ?
P1A P2A 2.1293(6) . ?
P1A N1A 1.6453(13) . ?
P1A C11A 1.8427(16) . ?
P1A C14A 1.8563(16) . ?
P2A P3A 2.1494(6) . ?
P3A N2A 1.6496(13) . ?
P3A C23A 1.8325(16) . ?
P3A C26A 1.8502(17) . ?
N1A C5A 1.4331(19) . ?
N2A C17A 1.435(2) . ?
N3A C1A 1.452(2) . ?
C1A C2A 1.536(2) . ?
C1A C3A 1.526(2) . ?
C1A C4A 1.530(2) . ?
C5A C6A 1.393(2) . ?
C5A C10A 1.394(2) . ?
C6A C7A 1.392(2) . ?
C7A C8A 1.384(3) . ?
C8A C9A 1.386(3) . ?
C9A C10A 1.391(2) . ?
C11A C12A 1.529(2) . ?
C11A C13A 1.532(2) . ?
C14A C15A 1.534(2) . ?
C14A C16A 1.532(2) . ?
C17A C18A 1.394(3) . ?
C17A C22A 1.399(3) . ?
C18A C19A 1.397(3) . ?
C19A C20A 1.386(4) . ?
C20A C21A 1.371(4) . ?
C21A C22A 1.391(3) . ?
C23A C24A 1.531(2) . ?
C23A C25A 1.539(2) . ?
C26A C27A 1.532(2) . ?
C26A C28A 1.539(2) . ?
